data_4502807
loop_
_publ_author_name
'Bhattacharya, Suman'
'Saha, Binoy K.'

_publ_section_title
;
 Isostructurality in the Guest Free Forms and in the Clathrates of
 1,3,5-Triethyl-2,4,6-tris(4-halophenoxy)methylbenzenes
;
_journal_issue 1
_journal_name_full 'Crystal Growth &amp; Design'
_journal_page_first 169
_journal_paper_doi 10.1021/cg2009144
_journal_volume 12
_journal_year 2012
_chemical_formula_moiety 'C33 H33 Br3 O3, C4 H8 O'
_chemical_formula_sum 'C37 H41 Br3 O4'
_chemical_formula_weight 789.43
_chemical_name_common '1Br, THF'
_chemical_name_systematic
;
1,3,5-triethyl-2,4,6-tris(4-bromophenoxy)methylbenzene, tetrahydrofuran
;
_space_group_crystal_system triclinic
_space_group_IT_number 2
_space_group_name_Hall '-P 1'
_space_group_name_H-M_alt 'P -1'
_symmetry_space_group_name_Hall '-P 1'
_symmetry_space_group_name_H-M 'P -1'
_atom_sites_solution_hydrogens geom
_atom_sites_solution_primary direct
_atom_sites_solution_secondary difmap
_audit_creation_date 2011-09-21
_audit_creation_method
;
  Olex2 1.1
  (compiled 2011.08.18 svn.r1932, GUI svn.r3819)
;
_cell_angle_alpha 65.730(13)
_cell_angle_beta 80.947(11)
_cell_angle_gamma 89.950(9)
_cell_formula_units_Z 2
_cell_length_a 9.8007(11)
_cell_length_b 13.2597(14)
_cell_length_c 15.399(3)
_cell_measurement_reflns_used 3253
_cell_measurement_temperature 298(2)
_cell_measurement_theta_max 29.2139
_cell_measurement_theta_min 2.6023
_cell_volume 1797.0(5)
_computing_cell_refinement
;
CrysAlisPro, Oxford Diffraction Ltd.,
Version 1.171.33.66 (release 28-04-2010 CrysAlis171 .NET)
(compiled Apr 28 2010,14:27:37)
;
_computing_data_collection
;
CrysAlisPro, Oxford Diffraction Ltd.,
Version 1.171.33.66 (release 28-04-2010 CrysAlis171 .NET)
(compiled Apr 28 2010,14:27:37)
;
_computing_data_reduction
;
CrysAlisPro, Oxford Diffraction Ltd.,
Version 1.171.33.66 (release 28-04-2010 CrysAlis171 .NET)
(compiled Apr 28 2010,14:27:37)
;
_computing_molecular_graphics
;
O. V. Dolomanov, L. J. Bourhis, R. J. Gildea, J. A. K. Howard and H. Puschmann,
OLEX2: a complete structure solution, refinement and analysis program.
J. Appl. Cryst. (2009). 42, 339-341.
;
_computing_publication_material
;
O. V. Dolomanov, L. J. Bourhis, R. J. Gildea, J. A. K. Howard and H. Puschmann,
OLEX2: a complete structure solution, refinement and analysis program.
J. Appl. Cryst. (2009). 42, 339-341.
;
_computing_structure_refinement
;
XL, G.M. Sheldrick, Acta Cryst.
(2008). A64, 112-122
;
_computing_structure_solution 'SHELXS-97 (Sheldrick, 1990)'
_diffrn_ambient_temperature 298(2)
_diffrn_detector_area_resol_mean 15.9821
_diffrn_measured_fraction_theta_full 0.995
_diffrn_measured_fraction_theta_max 0.835
_diffrn_measurement_details
;
  1 omega   34.00   76.00   1.0000   35.0000
omega____ theta____ kappa____ phi______ frames
    -       18.9803  179.0000 -180.0000 42

  2 omega   45.00   92.00   1.0000   35.0000
omega____ theta____ kappa____ phi______ frames
    -       18.9803 -152.0000   95.0000 47

  3 omega   36.00   88.00   1.0000   35.0000
omega____ theta____ kappa____ phi______ frames
    -       18.9803 -152.0000 -137.0000 52

  4 omega  -52.00   92.00   1.0000   35.0000
omega____ theta____ kappa____ phi______ frames
    -       18.9803    0.0000  -90.0000 144

  5 omega   -7.00   89.00   1.0000   35.0000
omega____ theta____ kappa____ phi______ frames
    -       18.9803   77.0000  -90.0000 96
;
_diffrn_measurement_device_type 'Xcalibur, Eos'
_diffrn_measurement_method '\w scans'
_diffrn_orient_matrix_UB_11 0.0230069000
_diffrn_orient_matrix_UB_12 0.0570328000
_diffrn_orient_matrix_UB_13 -0.0224188000
_diffrn_orient_matrix_UB_21 -0.0140150000
_diffrn_orient_matrix_UB_22 0.0028017000
_diffrn_orient_matrix_UB_23 0.0455405000
_diffrn_orient_matrix_UB_31 0.0683529000
_diffrn_orient_matrix_UB_32 -0.0141411000
_diffrn_orient_matrix_UB_33 0.0073885000
_diffrn_radiation_monochromator graphite
_diffrn_radiation_type 'Mo K\a'
_diffrn_radiation_wavelength 0.7107
_diffrn_reflns_av_R_equivalents 0.0425
_diffrn_reflns_av_unetI/netI 0.2179
_diffrn_reflns_limit_h_max 13
_diffrn_reflns_limit_h_min -12
_diffrn_reflns_limit_k_max 18
_diffrn_reflns_limit_k_min -16
_diffrn_reflns_limit_l_max 20
_diffrn_reflns_limit_l_min -19
_diffrn_reflns_number 14596
_diffrn_reflns_theta_full 25.00
_diffrn_reflns_theta_max 29.28
_diffrn_reflns_theta_min 2.61
_diffrn_source 'Enhance (Mo) X-ray Source'
_exptl_absorpt_coefficient_mu 3.404
_exptl_absorpt_correction_T_max 0.506
_exptl_absorpt_correction_T_min 0.345
_exptl_absorpt_correction_type multi-scan
_exptl_absorpt_process_details
;
CrysAlisPro, Oxford Diffraction Ltd.,
Version 1.171.33.66 (release 28-04-2010 CrysAlis171 .NET)
(compiled Apr 28 2010,14:27:37)
Empirical absorption correction using spherical harmonics,
 implemented in SCALE3 ABSPACK scaling algorithm.
;
_exptl_crystal_colour colorless
_exptl_crystal_density_diffrn 1.459
_exptl_crystal_density_method 'not measured'
_exptl_crystal_description plate
_exptl_crystal_F_000 800
_exptl_crystal_size_max 0.38
_exptl_crystal_size_mid 0.27
_exptl_crystal_size_min 0.20
_refine_diff_density_max 0.776
_refine_diff_density_min -0.786
_refine_diff_density_rms 0.067
_refine_ls_extinction_method none
_refine_ls_goodness_of_fit_ref 0.767
_refine_ls_hydrogen_treatment constr
_refine_ls_matrix_type full
_refine_ls_number_parameters 394
_refine_ls_number_reflns 9824
_refine_ls_number_restraints 0
_refine_ls_restrained_S_all 0.767
_refine_ls_R_factor_all 0.2140
_refine_ls_R_factor_gt 0.0581
_refine_ls_shift/su_max 0.001
_refine_ls_shift/su_mean 0.000
_refine_ls_structure_factor_coef Fsqd
_refine_ls_weighting_details 'calc w=1/[\s^2^(Fo^2^)+(0.0765P)^2^+0.0000P] where P=(Fo^2^+2Fc^2^)/3'
_refine_ls_weighting_scheme calc
_refine_ls_wR_factor_gt 0.1324
_refine_ls_wR_factor_ref 0.1579
_reflns_number_gt 2421
_reflns_number_total 9824
_reflns_threshold_expression >2sigma(I)
_cod_data_source_file cg2009144_si_001.cif
_cod_data_source_block 1Br.THF
_cod_original_cell_volume 1797.0(4)
_cod_database_code 4502807

loop_
_space_group_symop_id
_space_group_symop_operation_xyz
1 'x, y, z'
2 '-x, -y, -z'

loop_
_atom_site_label
_atom_site_type_symbol
_atom_site_fract_x
_atom_site_fract_y
_atom_site_fract_z
_atom_site_U_iso_or_equiv
_atom_site_adp_type
_atom_site_occupancy
_atom_site_symmetry_multiplicity
_atom_site_calc_flag
_atom_site_refinement_flags
_atom_site_disorder_assembly
_atom_site_disorder_group
Br2 Br -0.34416(6) 0.60069(6) 0.39708(6) 0.0951(3) Uani 1 1 d . . .
Br3 Br 0.68943(8) 1.29419(6) -0.46780(6) 0.1105(3) Uani 1 1 d . . .
Br1 Br 0.92529(8) -0.10595(6) 0.16766(8) 0.1389(5) Uani 1 1 d . . .
O2 O 0.2272(4) 0.5928(3) 0.1903(3) 0.0613(10) Uani 1 1 d . . .
O1 O 0.7481(4) 0.3398(3) 0.1369(3) 0.0767(12) Uani 1 1 d . . .
C2 C 0.5205(6) 0.4995(4) 0.1514(4) 0.0544(15) Uani 1 1 d . . .
C3 C 0.4688(5) 0.5963(5) 0.1562(4) 0.0490(14) Uani 1 1 d . . .
O3 O 0.6118(4) 0.8435(3) -0.1375(4) 0.0818(12) Uani 1 1 d . . .
C22 C 0.0988(6) 0.5916(4) 0.2444(5) 0.0530(15) Uani 1 1 d . . .
C16 C 0.7850(5) 0.2398(5) 0.1394(5) 0.0629(17) Uani 1 1 d . . .
C10 C 0.4667(5) 0.3869(4) 0.2301(4) 0.0621(16) Uani 1 1 d . . .
H10A H 0.4794 0.3319 0.2037 0.074 Uiso 1 1 calc R . .
H10B H 0.3681 0.3879 0.2506 0.074 Uiso 1 1 calc R . .
C28 C 0.6391(6) 0.9465(5) -0.2133(5) 0.0646(16) Uani 1 1 d . . .
C4 C 0.5251(5) 0.6996(4) 0.0863(4) 0.0532(14) Uani 1 1 d . . .
C12 C 0.4691(5) 0.8054(4) 0.0869(4) 0.0623(16) Uani 1 1 d . . .
H12A H 0.3718 0.7915 0.1159 0.075 Uiso 1 1 calc R . .
H12B H 0.4765 0.8607 0.0209 0.075 Uiso 1 1 calc R . .
C33 C 0.7493(5) 1.0193(5) -0.2275(4) 0.0604(16) Uani 1 1 d . . .
H33 H 0.8128 0.9994 -0.1854 0.072 Uiso 1 1 calc R . .
C1 C 0.6254(6) 0.5063(5) 0.0775(5) 0.0711(17) Uani 1 1 d . B .
C24 C -0.0522(6) 0.5901(4) 0.3817(4) 0.0628(16) Uani 1 1 d . . .
H24 H -0.0664 0.5867 0.4441 0.075 Uiso 1 1 calc R . .
C21 C 0.8344(6) 0.1685(5) 0.2213(5) 0.0769(18) Uani 1 1 d . . .
H21 H 0.8396 0.1903 0.2710 0.092 Uiso 1 1 calc R . .
C25 C -0.1632(6) 0.5956(4) 0.3347(6) 0.0646(17) Uani 1 1 d . . .
C26 C -0.1446(6) 0.5969(5) 0.2452(6) 0.0673(17) Uani 1 1 d . . .
H26 H -0.2205 0.5978 0.2155 0.081 Uiso 1 1 calc R . .
C13 C 0.5479(6) 0.8502(5) 0.1434(5) 0.087(2) Uani 1 1 d . . .
H13A H 0.6432 0.8680 0.1126 0.130 Uiso 1 1 calc R . .
H13B H 0.5425 0.7949 0.2084 0.130 Uiso 1 1 calc R . .
H13C H 0.5076 0.9157 0.1446 0.130 Uiso 1 1 calc R . .
C5 C 0.6350(6) 0.7061(4) 0.0159(5) 0.0709(17) Uani 1 1 d . B .
C7 C 0.6703(7) 0.4037(4) 0.0638(5) 0.0783(19) Uani 1 1 d . . .
H7A H 0.5894 0.3592 0.0675 0.094 Uiso 1 1 calc R . .
H7B H 0.7267 0.4254 0.0005 0.094 Uiso 1 1 calc R . .
C17 C 0.7801(6) 0.2075(4) 0.0662(5) 0.0737(19) Uani 1 1 d . . .
H17 H 0.7488 0.2547 0.0104 0.088 Uiso 1 1 calc R . .
C8 C 0.3491(5) 0.5880(5) 0.2325(4) 0.0558(15) Uani 1 1 d . . .
H8A H 0.3466 0.5186 0.2892 0.067 Uiso 1 1 calc R . .
H8B H 0.3560 0.6488 0.2515 0.067 Uiso 1 1 calc R . .
C11 C 0.5382(6) 0.3524(5) 0.3180(4) 0.0802(19) Uani 1 1 d . . .
H11A H 0.6368 0.3634 0.2972 0.120 Uiso 1 1 calc R . .
H11B H 0.5133 0.2755 0.3594 0.120 Uiso 1 1 calc R . .
H11C H 0.5095 0.3966 0.3529 0.120 Uiso 1 1 calc R . .
C32 C 0.7644(6) 1.1210(5) -0.3042(4) 0.0659(16) Uani 1 1 d . . .
H32 H 0.8391 1.1702 -0.3147 0.079 Uiso 1 1 calc R . .
C27 C -0.0120(6) 0.5969(5) 0.1980(4) 0.0645(17) Uani 1 1 d . . .
H27 H 0.0021 0.6004 0.1356 0.077 Uiso 1 1 calc R . .
C9 C 0.6917(6) 0.8145(5) -0.0629(5) 0.0712(17) Uani 1 1 d . . .
H9A H 0.6889 0.8709 -0.0381 0.085 Uiso 1 1 calc R . .
H9B H 0.7874 0.8095 -0.0881 0.085 Uiso 1 1 calc R . .
C18 C 0.8220(6) 0.1040(5) 0.0757(5) 0.079(2) Uani 1 1 d . . .
H18 H 0.8176 0.0815 0.0263 0.095 Uiso 1 1 calc R . .
C31 C 0.6712(7) 1.1504(5) -0.3648(5) 0.0762(18) Uani 1 1 d . . .
C20 C 0.8750(7) 0.0678(6) 0.2298(6) 0.091(2) Uani 1 1 d . . .
H20 H 0.9068 0.0205 0.2853 0.109 Uiso 1 1 calc R . .
C23 C 0.0800(6) 0.5899(4) 0.3344(5) 0.0567(15) Uani 1 1 d . . .
H23 H 0.1560 0.5886 0.3641 0.068 Uiso 1 1 calc R . .
C19 C 0.8693(6) 0.0355(5) 0.1565(6) 0.081(2) Uani 1 1 d . . .
C6 C 0.6871(8) 0.6090(5) 0.0126(6) 0.109(3) Uani 1 1 d . . .
C30 C 0.5654(7) 1.0774(7) -0.3526(6) 0.091(2) Uani 1 1 d . . .
H30 H 0.5043 1.0966 -0.3965 0.109 Uiso 1 1 calc R . .
C29 C 0.5483(7) 0.9758(6) -0.2763(6) 0.0794(19) Uani 1 1 d . . .
H29 H 0.4744 0.9266 -0.2674 0.095 Uiso 1 1 calc R . .
C15 C 0.890(4) 0.627(2) -0.061(3) 0.084(9) Uani 0.50 1 d P A 1
H15A H 0.9640 0.6302 -0.1108 0.126 Uiso 0.50 1 calc PR A 1
H15B H 0.8969 0.5638 -0.0019 0.126 Uiso 0.50 1 calc PR A 1
H15C H 0.8951 0.6933 -0.0505 0.126 Uiso 0.50 1 calc PR A 1
C1AA C 0.869(5) 0.596(3) -0.034(3) 0.111(13) Uani 0.50 1 d P B 2
H1AA H 0.9347 0.6429 -0.0238 0.133 Uiso 0.50 1 calc PR B 2
H1AB H 0.8950 0.5200 -0.0097 0.133 Uiso 0.50 1 calc PR B 2
C14 C 0.7633(12) 0.6170(10) -0.0883(11) 0.062(4) Uani 0.50 1 d P A 1
H14A H 0.7498 0.5503 -0.0982 0.074 Uiso 0.50 1 calc PR A 1
H14B H 0.7442 0.6821 -0.1429 0.074 Uiso 0.50 1 calc PR A 1
C2AA C 0.8470(17) 0.6397(12) -0.1374(12) 0.077(4) Uani 0.50 1 d P B 2
H2AA H 0.9195 0.6953 -0.1780 0.115 Uiso 0.50 1 calc PR B 2
H2AB H 0.7591 0.6716 -0.1426 0.115 Uiso 0.50 1 calc PR B 2
H2AC H 0.8484 0.5800 -0.1574 0.115 Uiso 0.50 1 calc PR B 2
O O 0.8591(18) 0.8622(15) -0.3994(13) 0.391(8) Uiso 1 1 d . . .
C0AA C 0.8702(18) 0.7380(14) -0.4522(13) 0.290(8) Uiso 1 1 d . . .
H0AA H 0.9308 0.7054 -0.4882 0.348 Uiso 1 1 calc R . .
H0AB H 0.7985 0.6817 -0.4087 0.348 Uiso 1 1 calc R . .
C3AA C 0.945(2) 0.7724(18) -0.3992(16) 0.353(11) Uiso 1 1 d . . .
H3AA H 1.0397 0.7987 -0.4319 0.424 Uiso 1 1 calc R . .
H3AB H 0.9450 0.7155 -0.3346 0.424 Uiso 1 1 calc R . .
C7AA C 0.7809(18) 0.9075(15) -0.4823(15) 0.306(9) Uiso 1 1 d . . .
H7AA H 0.6825 0.9085 -0.4613 0.367 Uiso 1 1 calc R . .
H7AB H 0.8183 0.9804 -0.5300 0.367 Uiso 1 1 calc R . .
C5AA C 0.8118(18) 0.8242(17) -0.5139(13) 0.288(8) Uiso 1 1 d . . .
H5AA H 0.7270 0.7968 -0.5246 0.346 Uiso 1 1 calc R . .
H5AB H 0.8741 0.8561 -0.5755 0.346 Uiso 1 1 calc R . .

loop_
_atom_site_aniso_label
_atom_site_aniso_U_11
_atom_site_aniso_U_22
_atom_site_aniso_U_33
_atom_site_aniso_U_23
_atom_site_aniso_U_13
_atom_site_aniso_U_12
Br2 0.0610(4) 0.0944(6) 0.1190(7) -0.0409(5) 0.0050(4) 0.0089(4)
Br3 0.1351(7) 0.0868(6) 0.0859(6) -0.0022(4) -0.0480(5) -0.0021(5)
Br1 0.1141(6) 0.0620(5) 0.2710(13) -0.0741(6) -0.1052(7) 0.0401(4)
O2 0.055(2) 0.086(3) 0.054(3) -0.040(2) -0.009(2) 0.000(2)
O1 0.093(3) 0.055(3) 0.092(3) -0.042(3) -0.010(3) 0.007(2)
C2 0.061(4) 0.041(4) 0.054(4) -0.013(3) -0.011(3) -0.007(3)
C3 0.049(3) 0.055(4) 0.055(4) -0.033(4) -0.013(3) 0.000(3)
O3 0.097(3) 0.043(3) 0.092(4) -0.022(3) 0.003(3) -0.012(2)
C22 0.055(4) 0.049(4) 0.062(5) -0.028(3) -0.014(4) 0.006(3)
C16 0.057(4) 0.044(4) 0.089(5) -0.030(4) -0.009(4) -0.004(3)
C10 0.065(3) 0.053(4) 0.064(4) -0.022(3) -0.006(3) -0.008(3)
C28 0.061(4) 0.048(4) 0.082(5) -0.029(4) 0.002(4) -0.005(3)
C4 0.059(3) 0.035(4) 0.063(4) -0.019(3) -0.006(3) 0.008(3)
C12 0.059(3) 0.052(4) 0.080(5) -0.034(4) -0.004(3) 0.010(3)
C33 0.053(3) 0.037(4) 0.075(5) -0.007(3) -0.009(3) 0.004(3)
C1 0.095(5) 0.036(4) 0.073(5) -0.023(4) 0.016(4) 0.007(3)
C24 0.069(4) 0.067(4) 0.056(4) -0.030(3) -0.008(4) 0.016(3)
C21 0.080(4) 0.063(5) 0.081(5) -0.021(4) -0.017(4) 0.008(4)
C25 0.057(4) 0.053(4) 0.077(5) -0.024(4) -0.003(4) 0.003(3)
C26 0.053(4) 0.070(4) 0.088(6) -0.040(4) -0.017(4) 0.006(3)
C13 0.073(4) 0.068(5) 0.136(7) -0.057(5) -0.024(4) 0.011(3)
C5 0.089(4) 0.030(4) 0.071(5) -0.011(4) 0.022(4) 0.000(3)
C7 0.120(5) 0.043(4) 0.063(5) -0.020(3) 0.002(4) 0.023(4)
C17 0.085(4) 0.036(4) 0.107(6) -0.029(4) -0.037(4) 0.013(3)
C8 0.055(4) 0.067(4) 0.056(4) -0.035(3) -0.012(3) 0.001(3)
C11 0.086(4) 0.085(5) 0.062(4) -0.019(4) -0.025(4) 0.003(4)
C32 0.062(4) 0.046(4) 0.079(5) -0.014(4) -0.013(4) -0.007(3)
C27 0.064(4) 0.086(5) 0.062(4) -0.044(4) -0.023(4) 0.013(3)
C9 0.087(4) 0.042(4) 0.077(5) -0.025(4) 0.010(4) -0.002(3)
C18 0.068(4) 0.067(5) 0.127(6) -0.060(5) -0.031(4) 0.017(3)
C31 0.077(4) 0.063(5) 0.079(5) -0.019(4) -0.019(4) 0.007(4)
C20 0.085(5) 0.062(5) 0.113(7) -0.013(5) -0.050(5) 0.010(4)
C23 0.056(4) 0.067(4) 0.055(5) -0.030(3) -0.017(3) 0.005(3)
C19 0.057(4) 0.036(4) 0.146(7) -0.026(4) -0.044(4) 0.006(3)
C6 0.136(6) 0.037(5) 0.106(6) -0.018(4) 0.079(5) 0.000(4)
C30 0.093(5) 0.087(6) 0.096(6) -0.032(5) -0.040(4) -0.016(4)
C29 0.073(5) 0.083(6) 0.092(6) -0.050(5) -0.003(4) -0.020(4)
C15 0.112(19) 0.026(14) 0.08(2) 0.021(16) -0.039(14) 0.003(15)
C1AA 0.17(2) 0.05(2) 0.07(2) 0.028(16) -0.064(16) -0.066(15)
C14 0.046(8) 0.037(8) 0.070(11) 0.014(8) -0.019(8) 0.000(7)
C2AA 0.082(11) 0.073(11) 0.078(13) -0.038(10) -0.003(10) -0.027(9)

loop_
_atom_type_symbol
_atom_type_description
_atom_type_scat_dispersion_real
_atom_type_scat_dispersion_imag
_atom_type_scat_source
C C 0.0033 0.0016 'International Tables Vol C Tables 4.2.6.8 and 6.1.1.4'
H H 0.0000 0.0000 'International Tables Vol C Tables 4.2.6.8 and 6.1.1.4'
O O 0.0106 0.0060 'International Tables Vol C Tables 4.2.6.8 and 6.1.1.4'
Br Br -0.2901 2.4595 'International Tables Vol C Tables 4.2.6.8 and 6.1.1.4'

loop_
_geom_angle_atom_site_label_1
_geom_angle_atom_site_label_2
_geom_angle_atom_site_label_3
_geom_angle
C22 O2 C8 118.7(4)
C16 O1 C7 117.0(5)
C3 C2 C10 120.2(5)
C1 C2 C3 120.4(5)
C1 C2 C10 119.3(5)
C2 C3 C8 119.9(5)
C4 C3 C2 119.6(5)
C4 C3 C8 120.5(5)
C28 O3 C9 118.3(5)
C27 C22 O2 114.6(6)
C23 C22 O2 124.4(5)
C23 C22 C27 120.9(5)
O1 C16 C21 116.7(6)
O1 C16 C17 124.4(6)
C17 C16 C21 119.0(6)
C2 C10 H10A 108.9
C2 C10 H10B 108.9
C2 C10 C11 113.4(4)
H10A C10 H10B 107.7
C11 C10 H10A 108.9
C11 C10 H10B 108.9
O3 C28 C33 124.3(6)
C29 C28 O3 115.9(6)
C29 C28 C33 119.8(6)
C3 C4 C12 121.1(5)
C5 C4 C3 119.9(5)
C5 C4 C12 119.0(5)
C4 C12 H12A 109.3
C4 C12 H12B 109.3
C4 C12 C13 111.5(4)
H12A C12 H12B 108.0
C13 C12 H12A 109.3
C13 C12 H12B 109.3
C28 C33 H33 120.3
C32 C33 C28 119.4(5)
C32 C33 H33 120.3
C2 C1 C7 121.2(5)
C2 C1 C6 119.5(5)
C6 C1 C7 119.3(6)
C25 C24 H24 120.6
C23 C24 H24 120.6
C23 C24 C25 118.9(6)
C16 C21 H21 119.6
C20 C21 C16 120.9(6)
C20 C21 H21 119.6
C24 C25 Br2 119.3(6)
C26 C25 Br2 119.6(5)
C26 C25 C24 121.2(5)
C25 C26 H26 120.1
C25 C26 C27 119.7(5)
C27 C26 H26 120.1
C12 C13 H13A 109.5
C12 C13 H13B 109.5
C12 C13 H13C 109.5
H13A C13 H13B 109.5
H13A C13 H13C 109.5
H13B C13 H13C 109.5
C4 C5 C9 121.1(5)
C4 C5 C6 120.1(5)
C6 C5 C9 118.6(6)
O1 C7 C1 110.2(5)
O1 C7 H7A 109.6
O1 C7 H7B 109.6
C1 C7 H7A 109.6
C1 C7 H7B 109.6
H7A C7 H7B 108.1
C16 C17 H17 120.2
C16 C17 C18 119.7(6)
C18 C17 H17 120.2
O2 C8 C3 106.0(4)
O2 C8 H8A 110.5
O2 C8 H8B 110.5
C3 C8 H8A 110.5
C3 C8 H8B 110.5
H8A C8 H8B 108.7
C10 C11 H11A 109.5
C10 C11 H11B 109.5
C10 C11 H11C 109.5
H11A C11 H11B 109.5
H11A C11 H11C 109.5
H11B C11 H11C 109.5
C33 C32 H32 119.8
C31 C32 C33 120.3(5)
C31 C32 H32 119.8
C22 C27 C26 119.3(6)
C22 C27 H27 120.3
C26 C27 H27 120.3
O3 C9 C5 109.2(5)
O3 C9 H9A 109.8
O3 C9 H9B 109.8
C5 C9 H9A 109.8
C5 C9 H9B 109.8
H9A C9 H9B 108.3
C17 C18 H18 119.8
C19 C18 C17 120.4(6)
C19 C18 H18 119.8
C32 C31 Br3 119.8(5)
C32 C31 C30 120.2(6)
C30 C31 Br3 120.0(5)
C21 C20 H20 120.0
C21 C20 C19 120.0(6)
C19 C20 H20 120.0
C22 C23 C24 119.9(5)
C22 C23 H23 120.0
C24 C23 H23 120.0
C18 C19 Br1 119.5(6)
C18 C19 C20 120.1(6)
C20 C19 Br1 120.4(6)
C1 C6 C5 120.3(6)
C1 C6 C1AA 110.3(11)
C1 C6 C14 116.4(7)
C5 C6 C1AA 124.8(12)
C5 C6 C14 117.3(7)
C14 C6 C1AA 46.9(13)
C31 C30 H30 119.9
C31 C30 C29 120.2(6)
C29 C30 H30 119.9
C28 C29 C30 120.0(6)
C28 C29 H29 120.0
C30 C29 H29 120.0
C6 C1AA H1AA 113.0
C6 C1AA H1AB 113.0
H1AA C1AA H1AB 110.4
C2AA C1AA C6 94(2)
C2AA C1AA H1AA 113.0
C2AA C1AA H1AB 113.0
C6 C14 H14A 113.8
C6 C14 H14B 113.8
C15 C14 C6 89(2)
C15 C14 H14A 113.8
C15 C14 H14B 113.8
H14A C14 H14B 111.0
C1AA C2AA H2AA 109.5
C1AA C2AA H2AB 109.5
C1AA C2AA H2AC 109.5
H2AA C2AA H2AB 109.5
H2AA C2AA H2AC 109.5
H2AB C2AA H2AC 109.5
C3AA O C7AA 114.5(16)
H0AA C0AA H0AB 108.1
C3AA C0AA H0AA 109.5
C3AA C0AA H0AB 109.5
C5AA C0AA H0AA 109.5
C5AA C0AA H0AB 109.5
C5AA C0AA C3AA 110.5(18)
O C3AA H3AA 112.6
O C3AA H3AB 112.6
C0AA C3AA O 96.0(16)
C0AA C3AA H3AA 112.6
C0AA C3AA H3AB 112.6
H3AA C3AA H3AB 110.1
O C7AA H7AA 112.7
O C7AA H7AB 112.7
H7AA C7AA H7AB 110.2
C5AA C7AA O 95.0(15)
C5AA C7AA H7AA 112.7
C5AA C7AA H7AB 112.7
C0AA C5AA C7AA 114.3(18)
C0AA C5AA H5AA 108.7
C0AA C5AA H5AB 108.7
C7AA C5AA H5AA 108.7
C7AA C5AA H5AB 108.7
H5AA C5AA H5AB 107.6

loop_
_geom_bond_atom_site_label_1
_geom_bond_atom_site_label_2
_geom_bond_distance
Br2 C25 1.895(6)
Br3 C31 1.900(6)
Br1 C19 1.900(6)
O2 C22 1.392(6)
O2 C8 1.437(5)
O1 C16 1.360(6)
O1 C7 1.432(7)
C2 C3 1.405(7)
C2 C10 1.513(7)
C2 C1 1.382(8)
C3 C4 1.392(7)
C3 C8 1.493(7)
O3 C28 1.375(7)
O3 C9 1.414(7)
C22 C27 1.377(7)
C22 C23 1.360(7)
C16 C21 1.390(8)
C16 C17 1.367(8)
C10 H10A 0.9700
C10 H10B 0.9700
C10 C11 1.524(7)
C28 C33 1.378(7)
C28 C29 1.358(8)
C4 C12 1.509(7)
C4 C5 1.379(7)
C12 H12A 0.9700
C12 H12B 0.9700
C12 C13 1.531(7)
C33 H33 0.9300
C33 C32 1.369(7)
C1 C7 1.514(7)
C1 C6 1.382(8)
C24 H24 0.9300
C24 C25 1.385(7)
C24 C23 1.384(7)
C21 H21 0.9300
C21 C20 1.353(8)
C25 C26 1.354(7)
C26 H26 0.9300
C26 C27 1.386(7)
C13 H13A 0.9600
C13 H13B 0.9600
C13 H13C 0.9600
C5 C9 1.484(7)
C5 C6 1.401(7)
C7 H7A 0.9700
C7 H7B 0.9700
C17 H17 0.9300
C17 C18 1.388(7)
C8 H8A 0.9700
C8 H8B 0.9700
C11 H11A 0.9600
C11 H11B 0.9600
C11 H11C 0.9600
C32 H32 0.9300
C32 C31 1.350(7)
C27 H27 0.9300
C9 H9A 0.9700
C9 H9B 0.9700
C18 H18 0.9300
C18 C19 1.356(9)
C31 C30 1.356(8)
C20 H20 0.9300
C20 C19 1.371(9)
C23 H23 0.9300
C6 C1AA 1.85(5)
C6 C14 1.576(17)
C30 H30 0.9300
C30 C29 1.364(8)
C29 H29 0.9300
C15 H15A 0.9600
C15 H15B 0.9600
C15 H15C 0.9600
C15 C14 1.39(4)
C1AA H1AA 0.9700
C1AA H1AB 0.9700
C1AA C2AA 1.50(4)
C14 H14A 0.9700
C14 H14B 0.9700
C2AA H2AA 0.9600
C2AA H2AB 0.9600
C2AA H2AC 0.9600
O C3AA 1.46(2)
O C7AA 1.501(18)
C0AA H0AA 0.9700
C0AA H0AB 0.9700
C0AA C3AA 1.381(19)
C0AA C5AA 1.347(19)
C3AA H3AA 0.9700
C3AA H3AB 0.9700
C7AA H7AA 0.9700
C7AA H7AB 0.9700
C7AA C5AA 1.394(19)
C5AA H5AA 0.9700
C5AA H5AB 0.9700

loop_
_geom_torsion_atom_site_label_1
_geom_torsion_atom_site_label_2
_geom_torsion_atom_site_label_3
_geom_torsion_atom_site_label_4
_geom_torsion
Br2 C25 C26 C27 177.9(4)
Br3 C31 C30 C29 -177.1(5)
O2 C22 C27 C26 -179.6(5)
O2 C22 C23 C24 179.3(5)
O1 C16 C21 C20 -179.3(5)
O1 C16 C17 C18 179.1(5)
C2 C3 C4 C12 177.8(4)
C2 C3 C4 C5 -3.0(7)
C2 C3 C8 O2 -92.0(5)
C2 C1 C7 O1 -73.7(7)
C2 C1 C6 C5 -6.3(11)
C2 C1 C6 C1AA 150.7(15)
C2 C1 C6 C14 -158.3(7)
C3 C2 C10 C11 -83.7(6)
C3 C2 C1 C7 -172.3(5)
C3 C2 C1 C6 5.3(9)
C3 C4 C12 C13 92.5(6)
C3 C4 C5 C9 176.3(5)
C3 C4 C5 C6 2.0(9)
O3 C28 C33 C32 -178.3(5)
O3 C28 C29 C30 178.6(6)
C22 O2 C8 C3 -177.2(4)
C16 O1 C7 C1 174.2(5)
C16 C21 C20 C19 0.8(10)
C16 C17 C18 C19 -0.8(9)
C10 C2 C3 C4 176.2(4)
C10 C2 C3 C8 -7.2(7)
C10 C2 C1 C7 10.7(8)
C10 C2 C1 C6 -171.6(6)
C28 O3 C9 C5 173.8(5)
C28 C33 C32 C31 0.8(9)
C4 C3 C8 O2 84.6(5)
C4 C5 C9 O3 -83.9(7)
C4 C5 C6 C1 2.6(11)
C4 C5 C6 C1AA -150.8(16)
C4 C5 C6 C14 154.4(7)
C12 C4 C5 C9 -4.5(8)
C12 C4 C5 C6 -178.7(6)
C33 C28 C29 C30 -0.8(10)
C33 C32 C31 Br3 177.4(4)
C33 C32 C31 C30 -3.0(10)
C1 C2 C3 C4 -0.7(8)
C1 C2 C3 C8 175.9(5)
C1 C2 C10 C11 93.3(6)
C1 C6 C1AA C2AA 119.3(14)
C1 C6 C14 C15 -108.6(15)
C24 C25 C26 C27 -2.4(8)
C21 C16 C17 C18 1.1(9)
C21 C20 C19 Br1 -179.7(5)
C21 C20 C19 C18 -0.5(10)
C25 C24 C23 C22 -2.0(8)
C25 C26 C27 C22 2.2(8)
C5 C4 C12 C13 -86.8(7)
C5 C6 C1AA C2AA -85(2)
C5 C6 C14 C15 98.5(14)
C7 O1 C16 C21 -167.0(5)
C7 O1 C16 C17 14.9(8)
C7 C1 C6 C5 171.4(6)
C7 C1 C6 C1AA -31.6(17)
C7 C1 C6 C14 19.4(11)
C17 C16 C21 C20 -1.1(9)
C17 C18 C19 Br1 179.8(4)
C17 C18 C19 C20 0.5(10)
C8 O2 C22 C27 179.8(4)
C8 O2 C22 C23 2.3(7)
C8 C3 C4 C12 1.2(7)
C8 C3 C4 C5 -179.6(5)
C32 C31 C30 C29 3.3(10)
C27 C22 C23 C24 1.9(8)
C9 O3 C28 C33 7.6(8)
C9 O3 C28 C29 -171.8(5)
C9 C5 C6 C1 -171.8(7)
C9 C5 C6 C1AA 34.8(18)
C9 C5 C6 C14 -19.9(11)
C31 C30 C29 C28 -1.4(11)
C23 C22 C27 C26 -2.0(8)
C23 C24 C25 Br2 -178.0(4)
C23 C24 C25 C26 2.3(8)
C6 C1 C7 O1 108.6(7)
C6 C5 C9 O3 90.4(7)
C29 C28 C33 C32 1.1(9)
C1AA C6 C14 C15 -15(3)
C14 C6 C1AA C2AA 11.6(11)
O C7AA C5AA C0AA 11(2)
C3AA O C7AA C5AA 10(2)
C3AA C0AA C5AA C7AA -29(3)
C7AA O C3AA C0AA -25(2)
C5AA C0AA C3AA O 30(2)
